data_7058475
loop_
_publ_author_name
'Gopalakrishnan, Mohan'
'Viswanathan, Thamodharan'
'David, Ezhumalai'
'Thirumoorthy, Krishnan'
'Bhuvanesh, Nattamai S. P.'
'Palanisami, Nallasamy'

_publ_section_title
;
 Second-order nonlinear optical properties of eight-membered
 centrosymmetric cyclic borasiloxanes
;
_journal_issue 27
_journal_name_full 'New Journal of Chemistry'
_journal_page_first 10948
_journal_paper_doi 10.1039/C9NJ01611B
_journal_volume 43
_journal_year 2019
_chemical_formula_moiety 'C36 H26 B2 F4 O4 Si2'
_chemical_formula_sum 'C36 H26 B2 F4 O4 Si2'
_chemical_formula_weight 676.37
_space_group_crystal_system triclinic
_space_group_IT_number 2
_space_group_name_Hall '-P 1'
_space_group_name_H-M_alt 'P -1'
_symmetry_space_group_name_Hall '-P 1'
_symmetry_space_group_name_H-M 'P -1'
_atom_sites_solution_hydrogens geom
_atom_sites_solution_primary 'XT/SHELXT (Bruker, 2013)'
_atom_sites_solution_secondary 'XT/SHELXT (Bruker, 2013)'
_audit_creation_date 2019-05-14
_audit_creation_method
;
Olex2 1.2
(compiled 2018.05.29 svn.r3508 for OlexSys, GUI svn.r5506)
;
_audit_update_record
;
2019-06-07 deposited with the CCDC.    2019-06-12 downloaded from the CCDC.
;
_cell_angle_alpha 112.813(3)
_cell_angle_beta 108.804(3)
_cell_angle_gamma 90.983(3)
_cell_formula_units_Z 1
_cell_length_a 8.562(3)
_cell_length_b 9.842(3)
_cell_length_c 11.327(4)
_cell_measurement_reflns_used 4809
_cell_measurement_temperature 150.15
_cell_measurement_theta_max 27.459
_cell_measurement_theta_min 2.276
_cell_volume 821.7(5)
_computing_cell_refinement 'SAINT v8.34A (Bruker, 2013)'
_computing_data_collection 'Bruker APEX 2'
_computing_data_reduction 'SAINT v8.34A (Bruker, 2013)'
_computing_molecular_graphics 'Olex2 (Dolomanov et al., 2009)'
_computing_publication_material 'Olex2 (Dolomanov et al., 2009)'
_computing_structure_refinement 'XL (Sheldrick, 2008)'
_computing_structure_solution 'XT/XS in Bruker APEX2'
_diffrn_ambient_temperature 150.15
_diffrn_measured_fraction_theta_full 0.996
_diffrn_measured_fraction_theta_max 0.978
_diffrn_measurement_device_type 'Bruker APEX-II CCD'
_diffrn_measurement_method '\f and \w scans'
_diffrn_radiation_type MoK\a
_diffrn_radiation_wavelength 0.71073
_diffrn_reflns_av_R_equivalents 0.0505
_diffrn_reflns_av_unetI/netI 0.0534
_diffrn_reflns_Laue_measured_fraction_full 0.996
_diffrn_reflns_Laue_measured_fraction_max 0.978
_diffrn_reflns_limit_h_max 11
_diffrn_reflns_limit_h_min -11
_diffrn_reflns_limit_k_max 12
_diffrn_reflns_limit_k_min -12
_diffrn_reflns_limit_l_max 14
_diffrn_reflns_limit_l_min -14
_diffrn_reflns_number 9465
_diffrn_reflns_point_group_measured_fraction_full 0.996
_diffrn_reflns_point_group_measured_fraction_max 0.978
_diffrn_reflns_theta_full 25.242
_diffrn_reflns_theta_max 27.530
_diffrn_reflns_theta_min 2.088
_diffrn_standards_number 0
_exptl_absorpt_coefficient_mu 0.170
_exptl_absorpt_correction_T_max 0.7456
_exptl_absorpt_correction_T_min 0.5003
_exptl_absorpt_correction_type multi-scan
_exptl_absorpt_process_details
'SADABS-2014/3 (Bruker,2014/3) was used for absorption correction. wR2(int) was 0.1380 before and 0.0638 after correction. The Ratio of minimum to maximum transmission is 0.6710. The \l/2 correction factor is Not present.'
_exptl_crystal_colour colourless
_exptl_crystal_colour_primary colourless
_exptl_crystal_density_diffrn 1.367
_exptl_crystal_description block
_exptl_crystal_F_000 348
_exptl_crystal_size_max 0.54
_exptl_crystal_size_mid 0.54
_exptl_crystal_size_min 0.52
_refine_diff_density_max 0.445
_refine_diff_density_min -0.480
_refine_diff_density_rms 0.063
_refine_ls_extinction_method none
_refine_ls_goodness_of_fit_ref 1.029
_refine_ls_hydrogen_treatment constr
_refine_ls_matrix_type full
_refine_ls_number_parameters 227
_refine_ls_number_reflns 3702
_refine_ls_number_restraints 0
_refine_ls_restrained_S_all 1.029
_refine_ls_R_factor_all 0.0470
_refine_ls_R_factor_gt 0.0408
_refine_ls_shift/su_max 0.000
_refine_ls_shift/su_mean 0.000
_refine_ls_structure_factor_coef Fsqd
_refine_ls_weighting_details 'w=1/[\s^2^(Fo^2^)+(0.0532P)^2^+0.2476P] where P=(Fo^2^+2Fc^2^)/3'
_refine_ls_weighting_scheme calc
_refine_ls_wR_factor_gt 0.1094
_refine_ls_wR_factor_ref 0.1153
_reflns_Friedel_coverage 0.000
_reflns_number_gt 3222
_reflns_number_total 3702
_reflns_threshold_expression 'I > 2\s(I)'
_cod_data_source_file c9nj01611b2.cif
_cod_data_source_block gp79
_cod_depositor_comments 'Adding full bibliography for 7058473--7058477.cif.'
_cod_original_cell_volume 821.8(4)
_cod_database_code 7058475
_shelx_shelxl_version_number 2018/3
_shelx_space_group_comment
;
The symmetry employed for this shelxl refinement is uniquely defined
by the following loop, which should always be used as a source of
symmetry information in preference to the above space-group names.
They are only intended as comments.
;
_shelx_estimated_absorpt_t_max 0.917
_shelx_estimated_absorpt_t_min 0.914
_olex2_refinement_description
;
1. Fixed Uiso
 At 1.2 times of:
  All C(H) groups
2. Others
 Sof(F1A)=Sof(H6)=1-FVAR(1)
 Sof(F1)=Sof(H2)=FVAR(1)
3.a Aromatic/amide H refined with riding coordinates:
 C2(H2), C3(H3), C5(H5), C6(H6), C8(H8), C9(H9), C10(H10), C11(H11), C12(H12),
 C14(H14), C15(H15), C16(H16), C17(H17), C18(H18)
;
_olex2_submission_special_instructions 'No special instructions were received'

loop_
_space_group_symop_operation_xyz
'x, y, z'
'-x, -y, -z'

loop_
_atom_site_label
_atom_site_type_symbol
_atom_site_fract_x
_atom_site_fract_y
_atom_site_fract_z
_atom_site_U_iso_or_equiv
_atom_site_adp_type
_atom_site_occupancy
_atom_site_site_symmetry_order
_atom_site_calc_flag
_atom_site_refinement_flags_posn
_atom_site_refinement_flags_occupancy
_atom_site_disorder_assembly
_atom_site_disorder_group
Si1 Si 0.10313(5) 0.45858(4) 0.66783(4) 0.01891(13) Uani 1 1 d . . . .
F1A F 0.5358(5) 0.6433(6) 0.7612(5) 0.0552(16) Uani 0.268(3) 1 d . P A 2
F1 F 0.29022(16) 0.78066(17) 0.38607(15) 0.0409(5) Uani 0.732(3) 1 d . P A 1
F2 F 0.86321(12) 0.89183(13) 0.62799(11) 0.0450(3) Uani 1 1 d . . . .
O1 O 0.08031(12) 0.62711(11) 0.44538(11) 0.0256(2) Uani 1 1 d . . . .
O2 O 0.21458(13) 0.53156(12) 0.60875(11) 0.0280(3) Uani 1 1 d . . . .
C1 C 0.39521(17) 0.69380(15) 0.56256(14) 0.0207(3) Uani 1 1 d . . . .
C2 C 0.53899(19) 0.69285(17) 0.66511(16) 0.0272(3) Uani 1 1 d . . . .
H2 H 0.528061 0.644060 0.720476 0.033 Uiso 0.732(3) 1 calc R P A 1
C3 C 0.6967(2) 0.75973(19) 0.68983(17) 0.0315(4) Uani 1 1 d . . . .
H3 H 0.792361 0.758216 0.760824 0.038 Uiso 1 1 calc R . . .
C4 C 0.70928(19) 0.82831(17) 0.60758(17) 0.0295(3) Uani 1 1 d . . . .
C5 C 0.57482(19) 0.83519(17) 0.50494(17) 0.0292(3) Uani 1 1 d . . . .
H5 H 0.587320 0.883717 0.449795 0.035 Uiso 1 1 calc R . . .
C6 C 0.42023(19) 0.76794(16) 0.48584(15) 0.0246(3) Uani 1 1 d . . . .
H6 H 0.325234 0.772568 0.416110 0.030 Uiso 0.268(3) 1 calc R P A 2
C7 C 0.0781(2) 0.61222(17) 0.81662(15) 0.0289(3) Uani 1 1 d . . . .
C8 C 0.1662(2) 0.75721(18) 0.87340(18) 0.0386(4) Uani 1 1 d . . . .
H8 H 0.238814 0.780157 0.833201 0.046 Uiso 1 1 calc R . . .
C9 C 0.1485(3) 0.8682(2) 0.9882(2) 0.0558(6) Uani 1 1 d . . . .
H9 H 0.208781 0.966293 1.025811 0.067 Uiso 1 1 calc R . . .
C10 C 0.0434(4) 0.8356(3) 1.0474(2) 0.0639(8) Uani 1 1 d . . . .
H10 H 0.032531 0.911386 1.126278 0.077 Uiso 1 1 calc R . . .
C11 C -0.0455(4) 0.6943(3) 0.9929(2) 0.0624(7) Uani 1 1 d . . . .
H11 H -0.118707 0.672773 1.033253 0.075 Uiso 1 1 calc R . . .
C12 C -0.0278(3) 0.5824(2) 0.87760(19) 0.0453(5) Uani 1 1 d . . . .
H12 H -0.088952 0.484694 0.840484 0.054 Uiso 1 1 calc R . . .
C13 C 0.21535(18) 0.31948(15) 0.71961(14) 0.0203(3) Uani 1 1 d . . . .
C14 C 0.13983(18) 0.17254(16) 0.67537(15) 0.0236(3) Uani 1 1 d . . . .
H14 H 0.025930 0.140908 0.616400 0.028 Uiso 1 1 calc R . . .
C15 C 0.2295(2) 0.07199(17) 0.71672(18) 0.0311(4) Uani 1 1 d . . . .
H15 H 0.177112 -0.027774 0.685103 0.037 Uiso 1 1 calc R . . .
C16 C 0.3949(2) 0.11744(19) 0.80378(19) 0.0364(4) Uani 1 1 d . . . .
H16 H 0.456101 0.048642 0.831499 0.044 Uiso 1 1 calc R . . .
C17 C 0.4718(2) 0.26355(19) 0.85080(18) 0.0371(4) Uani 1 1 d . . . .
H17 H 0.584972 0.295166 0.911405 0.044 Uiso 1 1 calc R . . .
C18 C 0.3819(2) 0.36310(17) 0.80858(16) 0.0297(3) Uani 1 1 d . . . .
H18 H 0.434931 0.462842 0.840897 0.036 Uiso 1 1 calc R . . .
B1 B 0.2205(2) 0.61345(16) 0.53668(16) 0.0198(3) Uani 1 1 d . . . .

loop_
_atom_site_aniso_label
_atom_site_aniso_U_11
_atom_site_aniso_U_22
_atom_site_aniso_U_33
_atom_site_aniso_U_23
_atom_site_aniso_U_13
_atom_site_aniso_U_12
Si1 0.0201(2) 0.0181(2) 0.0167(2) 0.00760(15) 0.00381(15) 0.00281(14)
F1A 0.032(2) 0.088(3) 0.057(3) 0.058(3) -0.0039(19) -0.010(2)
F1 0.0261(7) 0.0609(10) 0.0461(9) 0.0400(8) 0.0044(6) 0.0022(6)
F2 0.0240(5) 0.0610(7) 0.0417(6) 0.0140(5) 0.0113(5) -0.0119(5)
O1 0.0211(5) 0.0254(5) 0.0276(6) 0.0127(4) 0.0033(4) 0.0012(4)
O2 0.0241(5) 0.0309(6) 0.0335(6) 0.0195(5) 0.0086(5) 0.0026(4)
C1 0.0193(7) 0.0176(6) 0.0208(7) 0.0045(5) 0.0063(5) 0.0019(5)
C2 0.0243(7) 0.0313(8) 0.0258(8) 0.0136(6) 0.0067(6) 0.0033(6)
C3 0.0202(7) 0.0397(9) 0.0284(8) 0.0123(7) 0.0032(6) 0.0024(6)
C4 0.0207(7) 0.0297(8) 0.0297(8) 0.0025(6) 0.0111(6) -0.0042(6)
C5 0.0286(8) 0.0308(8) 0.0306(8) 0.0126(7) 0.0138(7) 0.0014(6)
C6 0.0229(7) 0.0258(7) 0.0245(7) 0.0108(6) 0.0073(6) 0.0040(6)
C7 0.0386(9) 0.0246(7) 0.0219(7) 0.0111(6) 0.0063(6) 0.0161(6)
C8 0.0368(9) 0.0270(8) 0.0327(9) 0.0049(7) -0.0027(7) 0.0131(7)
C9 0.0604(13) 0.0319(10) 0.0374(11) -0.0026(8) -0.0094(10) 0.0238(9)
C10 0.1006(19) 0.0557(13) 0.0258(10) 0.0109(9) 0.0160(11) 0.0536(14)
C11 0.115(2) 0.0607(14) 0.0445(12) 0.0355(11) 0.0514(14) 0.0566(14)
C12 0.0803(15) 0.0368(9) 0.0392(10) 0.0241(8) 0.0354(10) 0.0302(10)
C13 0.0235(7) 0.0193(6) 0.0165(6) 0.0063(5) 0.0066(5) 0.0055(5)
C14 0.0228(7) 0.0220(7) 0.0256(7) 0.0094(6) 0.0086(6) 0.0038(5)
C15 0.0348(9) 0.0215(7) 0.0406(9) 0.0152(7) 0.0150(7) 0.0068(6)
C16 0.0393(10) 0.0320(8) 0.0416(10) 0.0219(8) 0.0104(8) 0.0156(7)
C17 0.0305(9) 0.0340(9) 0.0328(9) 0.0124(7) -0.0043(7) 0.0072(7)
C18 0.0307(8) 0.0211(7) 0.0253(8) 0.0064(6) -0.0010(6) 0.0030(6)
B1 0.0209(7) 0.0165(7) 0.0183(7) 0.0042(6) 0.0061(6) 0.0019(6)

loop_
_atom_type_symbol
_atom_type_description
_atom_type_scat_dispersion_real
_atom_type_scat_dispersion_imag
_atom_type_scat_source
C C 0.0033 0.0016 'International Tables Vol C Tables 4.2.6.8 and 6.1.1.4'
H H 0.0000 0.0000 'International Tables Vol C Tables 4.2.6.8 and 6.1.1.4'
B B 0.0013 0.0007 'International Tables Vol C Tables 4.2.6.8 and 6.1.1.4'
F F 0.0171 0.0103 'International Tables Vol C Tables 4.2.6.8 and 6.1.1.4'
O O 0.0106 0.0060 'International Tables Vol C Tables 4.2.6.8 and 6.1.1.4'
Si Si 0.0817 0.0704 'International Tables Vol C Tables 4.2.6.8 and 6.1.1.4'

loop_
_geom_angle_atom_site_label_1
_geom_angle_atom_site_label_2
_geom_angle_atom_site_label_3
_geom_angle
_geom_angle_site_symmetry_1
_geom_angle_site_symmetry_3
O1 Si1 C7 109.27(7) 2_566 .
O1 Si1 C13 107.84(6) 2_566 .
O2 Si1 O1 112.73(6) . 2_566
O2 Si1 C7 107.60(7) . .
O2 Si1 C13 108.18(6) . .
C7 Si1 C13 111.26(7) . .
B1 O1 Si1 144.42(10) . 2_566
B1 O2 Si1 147.21(10) . .
C2 C1 B1 121.04(13) . .
C6 C1 C2 115.42(13) . .
C6 C1 B1 123.53(13) . .
F1A C2 C1 123.4(2) . .
F1A C2 C3 113.0(2) . .
C1 C2 H2 118.5 . .
C3 C2 C1 123.06(15) . .
C3 C2 H2 118.5 . .
C2 C3 H3 121.4 . .
C4 C3 C2 117.30(15) . .
C4 C3 H3 121.4 . .
F2 C4 C3 118.33(15) . .
F2 C4 C5 118.09(15) . .
C5 C4 C3 123.57(14) . .
C4 C5 H5 121.7 . .
C4 C5 C6 116.62(15) . .
C6 C5 H5 121.7 . .
F1 C6 C1 121.17(14) . .
F1 C6 C5 114.81(14) . .
C1 C6 H6 118.0 . .
C5 C6 C1 124.01(14) . .
C5 C6 H6 118.0 . .
C8 C7 Si1 122.40(14) . .
C12 C7 Si1 119.32(13) . .
C12 C7 C8 118.25(16) . .
C7 C8 H8 119.7 . .
C9 C8 C7 120.7(2) . .
C9 C8 H8 119.7 . .
C8 C9 H9 120.0 . .
C10 C9 C8 120.0(2) . .
C10 C9 H9 120.0 . .
C9 C10 H10 119.8 . .
C11 C10 C9 120.41(18) . .
C11 C10 H10 119.8 . .
C10 C11 H11 120.1 . .
C10 C11 C12 119.7(2) . .
C12 C11 H11 120.1 . .
C7 C12 C11 120.9(2) . .
C7 C12 H12 119.5 . .
C11 C12 H12 119.5 . .
C14 C13 Si1 122.98(11) . .
C18 C13 Si1 118.96(11) . .
C18 C13 C14 118.05(13) . .
C13 C14 H14 119.6 . .
C15 C14 C13 120.85(14) . .
C15 C14 H14 119.6 . .
C14 C15 H15 120.0 . .
C16 C15 C14 120.01(14) . .
C16 C15 H15 120.0 . .
C15 C16 H16 119.9 . .
C15 C16 C17 120.15(14) . .
C17 C16 H16 119.9 . .
C16 C17 H17 120.2 . .
C16 C17 C18 119.58(15) . .
C18 C17 H17 120.2 . .
C13 C18 H18 119.3 . .
C17 C18 C13 121.35(14) . .
C17 C18 H18 119.3 . .
O1 B1 O2 121.86(13) . .
O1 B1 C1 120.14(13) . .
O2 B1 C1 118.00(13) . .

loop_
_geom_bond_atom_site_label_1
_geom_bond_atom_site_label_2
_geom_bond_distance
_geom_bond_site_symmetry_2
Si1 O1 1.6248(11) 2_566
Si1 O2 1.6233(11) .
Si1 C7 1.8551(16) .
Si1 C13 1.8563(14) .
F1A C2 1.362(4) .
F1 C6 1.3548(19) .
F2 C4 1.3581(17) .
O1 B1 1.3569(19) .
O2 B1 1.3617(19) .
C1 C2 1.397(2) .
C1 C6 1.393(2) .
C1 B1 1.564(2) .
C2 H2 0.9500 .
C2 C3 1.385(2) .
C3 H3 0.9500 .
C3 C4 1.373(2) .
C4 C5 1.372(2) .
C5 H5 0.9500 .
C5 C6 1.382(2) .
C6 H6 0.9500 .
C7 C8 1.399(2) .
C7 C12 1.392(3) .
C8 H8 0.9500 .
C8 C9 1.392(3) .
C9 H9 0.9500 .
C9 C10 1.381(4) .
C10 H10 0.9500 .
C10 C11 1.375(4) .
C11 H11 0.9500 .
C11 C12 1.400(3) .
C12 H12 0.9500 .
C13 C14 1.399(2) .
C13 C18 1.397(2) .
C14 H14 0.9500 .
C14 C15 1.394(2) .
C15 H15 0.9500 .
C15 C16 1.383(2) .
C16 H16 0.9500 .
C16 C17 1.390(2) .
C17 H17 0.9500 .
C17 C18 1.390(2) .
C18 H18 0.9500 .

loop_
_geom_torsion_atom_site_label_1
_geom_torsion_atom_site_label_2
_geom_torsion_atom_site_label_3
_geom_torsion_atom_site_label_4
_geom_torsion
_geom_torsion_site_symmetry_1
Si1 O1 B1 O2 -34.8(3) 2_566
Si1 O1 B1 C1 145.66(14) 2_566
Si1 O2 B1 O1 -22.0(3) .
Si1 O2 B1 C1 157.53(14) .
Si1 C7 C8 C9 -177.64(13) .
Si1 C7 C12 C11 177.83(15) .
Si1 C13 C14 C15 179.77(11) .
Si1 C13 C18 C17 179.90(13) .
F1A C2 C3 C4 -172.8(3) .
F2 C4 C5 C6 179.27(13) .
O1 Si1 O2 B1 45.8(2) 2_566
O1 Si1 C7 C8 -131.67(13) 2_566
O1 Si1 C7 C12 50.46(15) 2_566
O1 Si1 C13 C14 -6.18(14) 2_566
O1 Si1 C13 C18 174.94(12) 2_566
O2 Si1 C7 C8 -8.97(14) .
O2 Si1 C7 C12 173.16(13) .
O2 Si1 C13 C14 -128.39(12) .
O2 Si1 C13 C18 52.74(13) .
C1 C2 C3 C4 -0.6(2) .
C2 C1 C6 F1 -178.01(14) .
C2 C1 C6 C5 1.1(2) .
C2 C1 B1 O1 173.93(13) .
C2 C1 B1 O2 -5.6(2) .
C2 C3 C4 F2 -178.60(13) .
C2 C3 C4 C5 0.9(3) .
C3 C4 C5 C6 -0.2(2) .
C4 C5 C6 F1 178.30(14) .
C4 C5 C6 C1 -0.8(2) .
C6 C1 C2 F1A 171.1(3) .
C6 C1 C2 C3 -0.3(2) .
C6 C1 B1 O1 -7.2(2) .
C6 C1 B1 O2 173.20(13) .
C7 Si1 O2 B1 -74.7(2) .
C7 Si1 C13 C14 113.63(13) .
C7 Si1 C13 C18 -65.25(14) .
C7 C8 C9 C10 0.1(3) .
C8 C7 C12 C11 -0.1(3) .
C8 C9 C10 C11 -0.6(3) .
C9 C10 C11 C12 0.8(3) .
C10 C11 C12 C7 -0.4(3) .
C12 C7 C8 C9 0.3(2) .
C13 Si1 O2 B1 164.98(18) .
C13 Si1 C7 C8 109.36(13) .
C13 Si1 C7 C12 -68.50(15) .
C13 C14 C15 C16 0.7(2) .
C14 C13 C18 C17 1.0(2) .
C14 C15 C16 C17 0.3(3) .
C15 C16 C17 C18 -0.7(3) .
C16 C17 C18 C13 0.0(3) .
C18 C13 C14 C15 -1.3(2) .
B1 C1 C2 F1A -10.0(3) .
B1 C1 C2 C3 178.60(14) .
B1 C1 C6 F1 3.1(2) .
B1 C1 C6 C5 -177.84(14) .
